data_2000167
loop_
_publ_author_name
'Evans, K. L.'
'Fronczek, F. R.'
'Gandour, R. D.'

_publ_section_title
;
 Methyl 2-(2,6-dimethoxyphenyl)benzofuran-4-carboxylate
;
_journal_issue 12
_journal_name_full 'Acta Crystallographica Section C'
_journal_page_first 2731
_journal_page_last 2733
_journal_paper_doi 10.1107/S0108270191004195
_journal_volume 47
_journal_year 1991
_chemical_formula_sum 'C18 H16 O5'
_chemical_formula_weight 312.3
_symmetry_cell_setting orthorhombic
_symmetry_space_group_name_Hall '-P 2ac 2ab'
_symmetry_space_group_name_H-M 'P b c a'
_cell_angle_alpha 90
_cell_angle_beta 90
_cell_angle_gamma 90
_cell_formula_units_Z 8
_cell_length_a 11.4064(7)
_cell_length_b 13.098(2)
_cell_length_c 20.848(2)
_cell_volume 3114.7(6)
_diffrn_radiation_type Cu
_diffrn_radiation_wavelength 1.54184
_exptl_absorpt_coefficient_mu 0.768
_exptl_crystal_density_diffrn 1.332
_exptl_crystal_F_000 1312
_cod_data_source_file st0501.cif
_cod_data_source_block st0501a
_cod_original_cell_volume 3114.8(6)
_cod_database_code 2000167

loop_
_atom_site_label
_atom_site_fract_x
_atom_site_fract_y
_atom_site_fract_z
O1 .50300(10) .23191(8) .22157(5)
O2 .58793(8) -.06049(8) .10297(5)
O3 .36702(7) -.00809(6) .16321(5)
O4 .02530(10) .20990(10) .00188(7)
O5 .19390(10) .27106(8) .03931(5)
C1 .58740(10) .16430(10) .20319(7)
C2 .70530(10) .17000(10) .22142(8)
C3 .78240(10) .0971(2) .20006(8)
C4 .74760(10) .01870(10) .16145(8)
C5 .63080(10) .01280(10) .14268(6)
C6 .54930(10) .08530(10) .16335(6)
C7 .42620(10) .07859(9) .14299(6)
C8 .35680(10) .13996(9) .10832(6)
C9 .24380(10) .09109(9) .10499(6)
C10 .25560(10) .00070(10) .13942(6)
C11 .16890(10) -.07150(10) .14727(8)
C12 .06240(10) -.05100(10) .11747(9)
C13 .04660(10) .03730(10) .08246(8)
C14 .13480(10) .10980(10) .07536(6)
C15 .11050(10) .20070(10) .03520(7)
C16 .5353(2) .3083(2) .26710(10)
C17 .6683(2) -.1337(2) .07720(10)
C18 .1799(2) .36120(10) .00010(10)
H2 .7280(10) .2200(10) .2476(9)
H3 .868(2) .1000(10) .2136(8)
H4 .8030(10) -.0340(10) .1466(9)
H8 .3800(10) .2070(10) .0876(7)
H11 .1880(10) -.1340(10) .1733(8)
H12 .001(2) -.1040(10) .1227(9)
H13 -.0240(10) .0520(10) .0615(8)
H16a .468(2) .3530(10) .2730(9)
H16b .5600(10) .2790(10) .3080(9)
H16c .602(2) .364(2) .2470(10)
H17a .614(2) -.181(2) .0475(9)
H17b .732(2) -.095(2) .0550(10)
H17c .706(2) -.1760(10) .1140(10)
H18a .254(2) .394(2) .0059(9)
H18b .163(2) .3400(10) -.0415(9)
H18c .108(2) .3960(10) .0111(9)
